data_1506757
loop_
_publ_author_name
'Rath, Harapriya'
'Sankar, Jeyaraman'
'PrabhuRaja, Viswanathan'
'Chandrashekar, Tavarekere K.'
'Joshi, Bhawani S.'

_publ_section_title
;
 Aromatic core-modified twisted heptaphyrins[1.1.1.1.1.1.0]: syntheses and
 structural characterization.
;
_journal_issue 24
_journal_name_full 'Organic letters'
_journal_page_first 5445
_journal_page_last 5448
_journal_paper_doi 10.1021/ol0521937
_journal_volume 7
_journal_year 2005
_chemical_formula_sum 'C82 H150 F10 N8 O S3'
_chemical_formula_weight 1550.28
_chemical_name_systematic
; 
 ? 
;
_space_group_IT_number 14
_symmetry_space_group_name_Hall '-P 2yn'
_symmetry_space_group_name_H-M 'P 1 21/n 1'
_atom_sites_solution_hydrogens geom
_atom_sites_solution_primary direct
_atom_sites_solution_secondary difmap
_audit_creation_method SHELXL-97
_cell_angle_alpha 90.00
_cell_angle_beta 92.06(3)
_cell_angle_gamma 90.00
_cell_formula_units_Z 4
_cell_length_a 22.577(5)
_cell_length_b 20.294(4)
_cell_length_c 37.950(8)
_cell_measurement_temperature 100(2)
_cell_volume 17377(6)
_computing_cell_refinement 'Bruker SMART'
_computing_data_collection 'Bruker SMART APEX'
_computing_data_reduction 'Bruker SAINT+'
_computing_molecular_graphics 'Bruker SHELXTL'
_computing_publication_material 'Bruker SHELXTL'
_computing_structure_refinement 'Bruker SHELXTL'
_computing_structure_solution 'Bruker SHELXTL'
_diffrn_ambient_temperature 100(2)
_diffrn_measured_fraction_theta_full 0.994
_diffrn_measured_fraction_theta_max 0.994
_diffrn_measurement_device_type 'CCD area detector'
_diffrn_measurement_method 'phi and omega scans'
_diffrn_radiation_monochromator graphite
_diffrn_radiation_source 'fine-focus sealed tube'
_diffrn_radiation_type MoK\a
_diffrn_radiation_wavelength 0.71073
_diffrn_reflns_av_R_equivalents 0.1201
_diffrn_reflns_av_sigmaI/netI 0.2032
_diffrn_reflns_limit_h_max 24
_diffrn_reflns_limit_h_min -30
_diffrn_reflns_limit_k_max 26
_diffrn_reflns_limit_k_min -26
_diffrn_reflns_limit_l_max 50
_diffrn_reflns_limit_l_min -46
_diffrn_reflns_number 115539
_diffrn_reflns_theta_full 28.31
_diffrn_reflns_theta_max 28.31
_diffrn_reflns_theta_min 2.01
_exptl_absorpt_coefficient_mu 0.038
_exptl_absorpt_correction_T_max 0.9962
_exptl_absorpt_correction_T_min 0.9924
_exptl_absorpt_correction_type none
_exptl_crystal_colour greenish-blue
_exptl_crystal_density_diffrn 0.296
_exptl_crystal_density_method 'not measured'
_exptl_crystal_description block
_exptl_crystal_F_000 1688
_exptl_crystal_size_max 0.20
_exptl_crystal_size_mid 0.20
_exptl_crystal_size_min 0.10
_refine_diff_density_max 1.262
_refine_diff_density_min -0.785
_refine_diff_density_rms 0.094
_refine_ls_extinction_method none
_refine_ls_goodness_of_fit_ref 0.900
_refine_ls_hydrogen_treatment mixed
_refine_ls_matrix_type fullcycle
_refine_ls_number_parameters 1807
_refine_ls_number_reflns 42955
_refine_ls_number_restraints 0
_refine_ls_restrained_S_all 0.900
_refine_ls_R_factor_all 0.2069
_refine_ls_R_factor_gt 0.1034
_refine_ls_shift/su_max 5.329
_refine_ls_shift/su_mean 0.870
_refine_ls_structure_factor_coef Fsqd
_refine_ls_weighting_details 'calc w=1/[\s^2^(Fo^2^)+(0.1492P)^2^+0.0000P] where P=(Fo^2^+2Fc^2^)/3'
_refine_ls_weighting_scheme calc
_refine_ls_wR_factor_gt 0.2533
_refine_ls_wR_factor_ref 0.2986
_reflns_number_gt 16967
_reflns_number_total 42955
_reflns_threshold_expression >2sigma(I)
_cod_data_source_file ol0521937si20050922_041407.cif
_cod_data_source_block 3mara
_cod_depositor_comments
;

2017-03-17
Wrong Z value fixed.                 miguel
;
_cod_original_formula_units_Z 2
_cod_database_code 1506757

loop_
_symmetry_equiv_pos_as_xyz
'x, y, z'
'-x+1/2, y+1/2, -z+1/2'
'-x, -y, -z'
'x-1/2, -y-1/2, z-1/2'

loop_
_atom_site_label
_atom_site_type_symbol
_atom_site_fract_x
_atom_site_fract_y
_atom_site_fract_z
_atom_site_U_iso_or_equiv
_atom_site_adp_type
_atom_site_occupancy
_atom_site_symmetry_multiplicity
_atom_site_calc_flag
_atom_site_refinement_flags
S1 S 0.46500(5) 0.28860(5) 0.22328(3) 0.0245(2) Uani 1 1 d .
S2 S 0.45553(5) 0.41917(6) 0.15167(3) 0.0280(3) Uani 1 1 d .
S3 S 0.54173(5) 0.33437(6) 0.41832(3) 0.0288(3) Uani 1 1 d .
S4 S 0.45616(5) 0.29585(6) 0.33451(3) 0.0302(3) Uani 1 1 d .
S5 S 0.28307(5) 0.34595(6) 0.21621(3) 0.0310(3) Uani 1 1 d .
S6 S 0.59504(5) 0.15559(6) 0.34321(3) 0.0350(3) Uani 1 1 d .
N1 N 0.58744(15) 0.27269(17) 0.20228(9) 0.0258(8) Uani 1 1 d .
N2 N 0.57978(16) 0.40905(17) 0.20046(9) 0.0253(8) Uani 1 1 d .
N3 N 0.18504(17) 0.4162(2) 0.18374(10) 0.0420(11) Uani 1 1 d .
N4 N 0.24834(16) 0.40643(19) 0.12607(10) 0.0316(9) Uani 1 1 d .
N5 N 0.38347(17) 0.40356(18) 0.35944(10) 0.0308(9) Uani 1 1 d .
N6 N 0.49061(16) 0.46274(18) 0.37482(9) 0.0276(9) Uani 1 1 d .
N7 N 0.62720(18) 0.12353(19) 0.43461(11) 0.0367(10) Uani 1 1 d .
N8 N 0.68882(18) 0.0914(2) 0.38009(10) 0.0385(10) Uani 1 1 d .
F1 F 0.05615(18) 0.3100(2) 0.13295(12) 0.1056(15) Uani 1 1 d .
F2 F -0.0457(2) 0.3065(3) 0.09706(13) 0.132(2) Uani 1 1 d .
F3 F -0.07339(19) 0.3982(3) 0.04667(12) 0.147(2) Uani 1 1 d .
F4 F 0.0035(2) 0.4957(2) 0.03464(11) 0.1163(18) Uani 1 1 d .
F5 F 0.10688(17) 0.50253(17) 0.07063(9) 0.0765(11) Uani 1 1 d .
F6 F 0.73746(16) 0.3603(2) 0.26927(9) 0.0944(14) Uani 1 1 d .
F7 F 0.85600(15) 0.3660(2) 0.27536(9) 0.0845(12) Uani 1 1 d .
F8 F 0.92152(14) 0.3570(3) 0.21881(11) 0.1071(16) Uani 1 1 d .
F9 F 0.86842(19) 0.3279(3) 0.15496(13) 0.139(2) Uani 1 1 d .
F16 F 0.33942(18) 0.57128(16) 0.30282(8) 0.0717(11) Uani 1 1 d .
F17 F 0.2908(2) 0.69251(17) 0.29752(9) 0.0842(13) Uani 1 1 d .
F18 F 0.2881(2) 0.77151(17) 0.35389(11) 0.1047(17) Uani 1 1 d .
F19 F 0.3548(2) 0.7402(2) 0.41290(10) 0.1104(17) Uani 1 1 d .
F20 F 0.4056(2) 0.62177(19) 0.41812(9) 0.0985(15) Uani 1 1 d .
F21 F 0.67512(14) -0.10128(15) 0.40694(8) 0.0555(8) Uani 1 1 d .
F22 F 0.71859(18) -0.20979(15) 0.43923(10) 0.0735(11) Uani 1 1 d .
F23 F 0.77945(19) -0.20030(16) 0.50149(9) 0.0791(12) Uani 1 1 d .
F24 F 0.79634(18) -0.08086(17) 0.53222(8) 0.0755(11) Uani 1 1 d .
F25 F 0.75440(15) 0.02837(15) 0.50033(8) 0.0576(9) Uani 1 1 d .
F26 F 0.74819(15) 0.3314(3) 0.14729(9) 0.1090(17) Uani 1 1 d .
C001 C 0.5886(2) 0.1562(2) 0.45743(12) 0.0317(11) Uani 1 1 d .
C002 C 0.38892(19) 0.2821(2) 0.22543(11) 0.0265(10) Uani 1 1 d .
C003 C 0.33855(19) 0.2940(2) 0.35570(11) 0.0287(10) Uani 1 1 d .
C004 C 0.35169(18) 0.3361(2) 0.23704(11) 0.0257(10) Uani 1 1 d .
C005 C 0.47091(18) 0.2069(2) 0.20901(11) 0.0242(10) Uani 1 1 d .
C006 C 0.64487(19) 0.2821(2) 0.20108(12) 0.0280(10) Uani 1 1 d .
C007 C 0.56149(19) 0.4743(2) 0.20752(11) 0.0241(10) Uani 1 1 d .
C008 C 0.33507(19) 0.3611(2) 0.35972(12) 0.0298(11) Uani 1 1 d .
C009 C 0.4542(2) 0.4755(2) 0.18648(11) 0.0245(10) Uani 1 1 d .
C010 C 0.3918(2) 0.2591(2) 0.34844(11) 0.0284(10) Uani 1 1 d .
C011 C 0.4606(2) 0.2175(2) 0.47584(12) 0.0333(11) Uani 1 1 d .
C012 C 0.3617(2) 0.4649(2) 0.36283(12) 0.0363(12) Uani 1 1 d .
C013 C 0.3599(2) 0.3792(2) 0.26471(11) 0.0293(11) Uani 1 1 d .
H013 H 0.3949 0.3825 0.2783 0.035 Uiso 1 1 calc R
C014 C 0.30923(19) 0.4175(2) 0.27008(12) 0.0290(10) Uani 1 1 d .
H014 H 0.3070 0.4478 0.2883 0.035 Uiso 1 1 calc R
C015 C 0.6617(2) 0.4687(2) 0.21590(11) 0.0304(11) Uani 1 1 d .
H015 H 0.7012 0.4802 0.2201 0.037 Uiso 1 1 calc R
C016 C 0.64023(19) 0.4039(2) 0.20634(11) 0.0267(10) Uani 1 1 d .
C017 C 0.6152(2) 0.5095(2) 0.21766(11) 0.0293(11) Uani 1 1 d .
H017 H 0.6171 0.5536 0.2244 0.035 Uiso 1 1 calc R
C018 C 0.67279(19) 0.3460(2) 0.20451(11) 0.0269(10) Uani 1 1 d .
C019 C 0.52114(18) 0.1012(2) 0.19612(12) 0.0277(10) Uani 1 1 d .
C020 C 0.3691(2) 0.2206(2) 0.21505(13) 0.0344(11) Uani 1 1 d .
H020 H 0.3293 0.2083 0.2142 0.041 Uiso 1 1 calc R
C021 C 0.52065(19) 0.0584(2) 0.22503(13) 0.0322(11) Uani 1 1 d .
C022 C 0.4808(2) 0.5691(3) 0.25667(13) 0.0392(13) Uani 1 1 d .
C023 C 0.52557(19) 0.1745(2) 0.20136(12) 0.0267(10) Uani 1 1 d .
C024 C 0.58204(19) 0.2626(2) 0.42633(11) 0.0256(10) Uani 1 1 d .
C025 C 0.1593(2) 0.4302(3) 0.30513(12) 0.0395(12) Uani 1 1 d .
C026 C 0.51521(19) -0.0353(2) 0.18567(14) 0.0355(12) Uani 1 1 d .
C027 C 0.3788(2) 0.4261(2) 0.14265(12) 0.0285(11) Uani 1 1 d .
C028 C 0.5523(2) 0.2159(2) 0.32183(13) 0.0326(12) Uani 1 1 d .
C029 C 0.5634(2) 0.2171(2) 0.45237(12) 0.0297(11) Uani 1 1 d .
C030 C 0.5186(2) -0.0092(2) 0.21941(15) 0.0385(12) Uani 1 1 d .
H030 H 0.5196 -0.0375 0.2387 0.046 Uiso 1 1 calc R
C031 C 0.2803(2) 0.3993(2) 0.36397(12) 0.0358(12) Uani 1 1 d .
H031 H 0.2421 0.3828 0.3655 0.043 Uiso 1 1 calc R
C032 C 0.5976(2) 0.4343(2) 0.38004(12) 0.0293(11) Uani 1 1 d .
C033 C 0.6414(2) 0.3223(2) 0.38850(12) 0.0336(11) Uani 1 1 d .
H033 H 0.6742 0.3301 0.3750 0.040 Uiso 1 1 calc R
C034 C 0.59540(18) 0.3677(2) 0.39172(11) 0.0254(10) Uani 1 1 d .
C035 C 0.2631(2) 0.4066(2) 0.24614(11) 0.0299(11) Uani 1 1 d .
C036 C 0.4584(2) 0.5204(2) 0.37006(12) 0.0346(12) Uani 1 1 d .
C037 C 0.4912(2) 0.2211(2) 0.33145(12) 0.0325(11) Uani 1 1 d .
C038 C 0.5004(2) 0.5733(2) 0.37011(12) 0.0372(12) Uani 1 1 d .
H038 H 0.4910 0.6179 0.3688 0.045 Uiso 1 1 calc R
C039 C 0.5853(2) 0.2492(2) 0.29736(12) 0.0332(11) Uani 1 1 d .
H039 H 0.5707 0.2835 0.2834 0.040 Uiso 1 1 calc R
C040 C 0.57896(19) 0.2047(2) 0.19921(12) 0.0289(10) Uani 1 1 d .
C041 C 0.6217(2) 0.0610(2) 0.48435(13) 0.0358(12) Uani 1 1 d .
H041 H 0.6282 0.0272 0.5006 0.043 Uiso 1 1 calc R
C042 C 0.51734(19) 0.0750(2) 0.16131(12) 0.0326(11) Uani 1 1 d .
C043 C 0.3964(2) 0.4967(2) 0.19079(12) 0.0322(11) Uani 1 1 d .
H043 H 0.3863 0.5266 0.2081 0.039 Uiso 1 1 calc R
C044 C 0.6490(2) 0.0672(2) 0.45018(12) 0.0348(11) Uani 1 1 d .
C045 C 0.3534(2) 0.3928(2) 0.11157(11) 0.0297(10) Uani 1 1 d .
C046 C 0.6336(2) 0.2634(2) 0.40768(12) 0.0326(11) Uani 1 1 d .
H046 H 0.6605 0.2286 0.4078 0.039 Uiso 1 1 calc R
C047 C 0.3544(2) 0.4691(2) 0.16660(12) 0.0325(11) Uani 1 1 d .
H047 H 0.3142 0.4788 0.1667 0.039 Uiso 1 1 calc R
C048 C 0.7112(2) 0.1368(2) 0.32284(12) 0.0375(12) Uani 1 1 d .
C049 C 0.7128(2) -0.0328(2) 0.45291(12) 0.0365(12) Uani 1 1 d .
C050 C 0.2944(2) 0.3906(2) 0.10386(11) 0.0320(11) Uani 1 1 d .
C051 C 0.4550(2) 0.1695(3) 0.34063(12) 0.0397(13) Uani 1 1 d .
H051 H 0.4664 0.1255 0.3407 0.048 Uiso 1 1 calc R
C052 C 0.4965(2) 0.5673(2) 0.22155(11) 0.0320(11) Uani 1 1 d .
C053 C 0.5057(2) 0.5015(2) 0.20452(11) 0.0260(10) Uani 1 1 d .
C054 C 0.5504(2) 0.4776(2) 0.37543(11) 0.0304(11) Uani 1 1 d .
C055 C 0.2836(2) 0.2528(2) 0.36115(12) 0.0334(11) Uani 1 1 d .
C056 C 0.7387(2) 0.3503(2) 0.20881(13) 0.0364(12) Uani 1 1 d .
C057 C 0.2045(2) 0.4351(2) 0.24595(12) 0.0363(12) Uani 1 1 d .
C058 C 0.7536(2) 0.1436(3) 0.29323(12) 0.0390(13) Uani 1 1 d .
C059 C 0.3979(2) 0.5229(2) 0.36570(12) 0.0325(11) Uani 1 1 d .
C060 C 0.6588(2) 0.4569(2) 0.37274(13) 0.0375(12) Uani 1 1 d .
C061 C 0.7052(2) -0.0957(3) 0.43802(13) 0.0438(13) Uani 1 1 d .
C062 C 0.7429(2) 0.1043(2) 0.26250(12) 0.0385(12) Uani 1 1 d .
C063 C 0.5194(2) 0.2402(2) 0.47771(11) 0.0294(10) Uani 1 1 d .
C064 C 0.6893(2) 0.0266(2) 0.43395(12) 0.0345(11) Uani 1 1 d .
C065 C 0.5361(2) 0.2860(2) 0.50314(13) 0.0392(12) Uani 1 1 d .
C066 C 0.8283(3) 0.1524(3) 0.23633(13) 0.0472(14) Uani 1 1 d .
C067 C 0.7233(2) 0.0952(3) 0.35064(13) 0.0417(13) Uani 1 1 d .
C068 C 0.6570(2) 0.1753(2) 0.31913(11) 0.0301(11) Uani 1 1 d .
C069 C 0.1939(2) 0.3991(3) 0.10870(12) 0.0393(12) Uani 1 1 d .
C070 C 0.2654(2) 0.3743(2) 0.07073(13) 0.0380(12) Uani 1 1 d .
H070 H 0.2844 0.3613 0.0506 0.046 Uiso 1 1 calc R
C071 C 0.3688(2) 0.5888(3) 0.36207(14) 0.0456(14) Uani 1 1 d .
C072 C 0.1859(2) 0.4669(3) 0.27930(12) 0.0381(12) Uani 1 1 d .
C073 C 0.5851(2) 0.1135(2) 0.48802(13) 0.0357(12) Uani 1 1 d .
H073 H 0.5615 0.1210 0.5072 0.043 Uiso 1 1 calc R
C074 C 0.6362(2) 0.1727(3) 0.19592(13) 0.0348(11) Uani 1 1 d .
H074 H 0.6430 0.1278 0.1932 0.042 Uiso 1 1 calc R
C075 C 0.5142(2) 0.0078(2) 0.15720(15) 0.0390(12) Uani 1 1 d .
H075 H 0.5113 -0.0095 0.1345 0.047 Uiso 1 1 calc R
C076 C 0.6773(2) 0.2209(2) 0.19760(12) 0.0327(11) Uani 1 1 d .
H076 H 0.7182 0.2158 0.1967 0.039 Uiso 1 1 calc R
C077 C 0.1415(2) 0.4083(3) 0.12468(14) 0.0526(15) Uani 1 1 d .
C078 C 0.5025(2) 0.6259(2) 0.20211(13) 0.0390(12) Uani 1 1 d .
C079 C 0.4200(2) 0.2439(3) 0.49921(12) 0.0422(13) Uani 1 1 d .
H079 H 0.3810 0.2289 0.4981 0.051 Uiso 1 1 calc R
C080 C 0.41558(19) 0.1786(2) 0.20597(12) 0.0310(11) Uani 1 1 d .
H080 H 0.4095 0.1354 0.1985 0.037 Uiso 1 1 calc R
C081 C 0.7685(2) 0.3559(3) 0.24008(13) 0.0428(13) Uani 1 1 d .
C082 C 0.7439(2) -0.0300(2) 0.48426(13) 0.0425(13) Uani 1 1 d .
C083 C 0.7112(2) 0.0432(2) 0.39982(12) 0.0383(12) Uani 1 1 d .
C084 C 0.1434(2) 0.4621(3) 0.33600(14) 0.0422(13) Uani 1 1 d .
H084 H 0.1232 0.4385 0.3528 0.051 Uiso 1 1 calc R
C085 C 0.6439(2) 0.2248(2) 0.29618(12) 0.0348(12) Uani 1 1 d .
H085 H 0.6714 0.2414 0.2808 0.042 Uiso 1 1 calc R
C086 C 0.3168(3) 0.6724(3) 0.32878(15) 0.0485(14) Uani 1 1 d .
C087 C 0.2066(2) 0.3807(2) 0.07328(12) 0.0403(12) Uani 1 1 d .
H087 H 0.1786 0.3743 0.0550 0.048 Uiso 1 1 calc R
C088 C 0.4941(2) 0.3109(3) 0.52626(14) 0.0432(13) Uani 1 1 d .
H088 H 0.5060 0.3410 0.5435 0.052 Uiso 1 1 calc R
C089 C 0.5213(2) 0.0856(2) 0.26171(12) 0.0390(12) Uani 1 1 d .
H08A H 0.5601 0.1023 0.2678 0.059 Uiso 1 1 calc R
H08B H 0.5115 0.0513 0.2779 0.059 Uiso 1 1 calc R
H08C H 0.4928 0.1205 0.2630 0.059 Uiso 1 1 calc R
C090 C 0.2969(2) 0.4629(3) 0.36525(12) 0.0401(13) Uani 1 1 d .
H090 H 0.2719 0.4991 0.3673 0.048 Uiso 1 1 calc R
C091 C 0.8010(2) 0.1860(2) 0.29543(13) 0.0423(13) Uani 1 1 d .
C092 C 0.3423(2) 0.6117(2) 0.33210(13) 0.0372(12) Uani 1 1 d .
C093 C 0.1564(2) 0.5266(3) 0.34236(14) 0.0458(14) Uani 1 1 d .
C094 C 0.6921(2) 0.0564(3) 0.25989(14) 0.0472(14) Uani 1 1 d .
H09A H 0.6862 0.0425 0.2358 0.071 Uiso 1 1 calc R
H09B H 0.6568 0.0774 0.2677 0.071 Uiso 1 1 calc R
H09C H 0.7010 0.0188 0.2745 0.071 Uiso 1 1 calc R
C095 C 0.6003(2) 0.3097(3) 0.50619(16) 0.0584(17) Uani 1 1 d .
H09D H 0.6258 0.2732 0.5121 0.088 Uiso 1 1 calc R
H09E H 0.6041 0.3427 0.5243 0.088 Uiso 1 1 calc R
H09F H 0.6114 0.3283 0.4841 0.088 Uiso 1 1 calc R
C096 C 0.4193(3) 0.4068(4) 0.06015(13) 0.0597(19) Uani 1 1 d .
C097 C 0.2527(2) 0.2245(2) 0.33241(12) 0.0342(11) Uani 1 1 d .
C098 C 0.5558(2) 0.5481(2) 0.37236(12) 0.0406(12) Uani 1 1 d .
H098 H 0.5910 0.5719 0.3720 0.049 Uiso 1 1 calc R
C099 C 0.7714(2) 0.0468(3) 0.35408(14) 0.0472(14) Uani 1 1 d .
H099 H 0.8020 0.0406 0.3386 0.057 Uiso 1 1 calc R
C100 C 0.8290(2) 0.3592(3) 0.24402(14) 0.0484(14) Uani 1 1 d .
C101 C 0.0712(2) 0.4550(3) 0.07642(12) 0.0422(14) Uani 1 1 d .
C102 C 0.7572(3) -0.1457(3) 0.48554(15) 0.0597(18) Uani 1 1 d .
C103 C 0.3992(2) 0.1917(2) 0.34985(13) 0.0411(13) Uani 1 1 d .
H103 H 0.3693 0.1633 0.3564 0.049 Uiso 1 1 calc R
C104 C 0.3941(2) 0.3647(3) 0.08563(13) 0.0423(13) Uani 1 1 d .
C105 C 0.1677(2) 0.4366(3) 0.21656(12) 0.0441(14) Uani 1 1 d .
C106 C 0.4359(2) 0.2915(2) 0.52379(13) 0.0406(12) Uani 1 1 d .
C107 C 0.6779(2) 0.4588(3) 0.33887(14) 0.0485(14) Uani 1 1 d .
C108 C 0.4682(3) 0.6301(2) 0.27194(16) 0.0515(15) Uani 1 1 d .
H108 H 0.4574 0.6317 0.2953 0.062 Uiso 1 1 calc R
C109 C 0.5192(3) 0.1213(3) 0.12962(13) 0.0484(14) Uani 1 1 d .
H10A H 0.5590 0.1371 0.1272 0.073 Uiso 1 1 calc R
H10B H 0.4932 0.1579 0.1331 0.073 Uiso 1 1 calc R
H10C H 0.5068 0.0979 0.1087 0.073 Uiso 1 1 calc R
C110 C 0.1382(2) 0.4212(3) 0.16211(13) 0.0519(15) Uani 1 1 d .
C111 C 0.4714(3) 0.6881(3) 0.25282(18) 0.0604(18) Uani 1 1 d .
C112 C 0.1422(3) 0.5598(3) 0.37675(14) 0.0623(19) Uani 1 1 d .
H11A H 0.1134 0.5341 0.3887 0.093 Uiso 1 1 calc R
H11B H 0.1265 0.6030 0.3720 0.093 Uiso 1 1 calc R
H11C H 0.1777 0.5634 0.3914 0.093 Uiso 1 1 calc R
C113 C 0.4887(3) 0.6851(3) 0.21801(16) 0.0533(15) Uani 1 1 d .
H113 H 0.4910 0.7239 0.2051 0.064 Uiso 1 1 calc R
C114 C 0.7664(3) -0.0849(3) 0.50117(15) 0.0562(16) Uani 1 1 d .
C115 C 0.7627(2) 0.0134(3) 0.38372(13) 0.0457(13) Uani 1 1 d .
H115 H 0.7850 -0.0220 0.3924 0.055 Uiso 1 1 calc R
C116 C 0.1979(2) 0.5342(3) 0.28422(14) 0.0461(14) Uani 1 1 d .
C117 C 0.4748(3) 0.5072(3) 0.27826(13) 0.0482(14) Uani 1 1 d .
H11D H 0.4426 0.4812 0.2687 0.072 Uiso 1 1 calc R
H11E H 0.4671 0.5188 0.3022 0.072 Uiso 1 1 calc R
H11F H 0.5109 0.4823 0.2777 0.072 Uiso 1 1 calc R
C118 C 0.2026(2) 0.1869(2) 0.33868(14) 0.0460(13) Uani 1 1 d .
H118 H 0.1809 0.1689 0.3197 0.055 Uiso 1 1 calc R
C119 C 0.1839(2) 0.5622(3) 0.31599(15) 0.0525(15) Uani 1 1 d .
H119 H 0.1931 0.6063 0.3200 0.063 Uiso 1 1 calc R
C120 C 0.4403(2) 0.1668(3) 0.44863(14) 0.0477(14) Uani 1 1 d .
H12A H 0.4486 0.1825 0.4255 0.072 Uiso 1 1 calc R
H12B H 0.3984 0.1596 0.4502 0.072 Uiso 1 1 calc R
H12C H 0.4610 0.1261 0.4530 0.072 Uiso 1 1 calc R
C121 C 0.5243(3) 0.6243(3) 0.16521(14) 0.0540(15) Uani 1 1 d .
H12D H 0.4978 0.5983 0.1506 0.081 Uiso 1 1 calc R
H12E H 0.5632 0.6053 0.1654 0.081 Uiso 1 1 calc R
H12F H 0.5258 0.6684 0.1561 0.081 Uiso 1 1 calc R
C122 C 0.5135(2) -0.1094(2) 0.17996(15) 0.0476(14) Uani 1 1 d .
H12G H 0.5524 -0.1248 0.1746 0.071 Uiso 1 1 calc R
H12H H 0.4863 -0.1196 0.1607 0.071 Uiso 1 1 calc R
H12I H 0.5008 -0.1307 0.2010 0.071 Uiso 1 1 calc R
C123 C 0.7815(2) 0.1107(2) 0.23519(13) 0.0425(13) Uani 1 1 d .
H123 H 0.7749 0.0851 0.2151 0.051 Uiso 1 1 calc R
C124 C 0.1841(3) 0.1755(3) 0.37315(17) 0.0583(17) Uani 1 1 d .
C125 C 0.4062(3) 0.2965(3) 0.08761(16) 0.0636(18) Uani 1 1 d .
C126 C 0.0865(3) 0.4458(4) 0.18033(15) 0.071(2) Uani 1 1 d .
H126 H 0.0486 0.4527 0.1706 0.086 Uiso 1 1 calc R
C127 C 0.7736(2) 0.3429(4) 0.18003(16) 0.073(2) Uani 1 1 d .
C128 C 0.0850(2) 0.4049(3) 0.10324(16) 0.0610(17) Uani 1 1 d .
C129 C 0.1052(2) 0.4565(3) 0.21412(15) 0.0584(17) Uani 1 1 d .
H129 H 0.0828 0.4731 0.2322 0.070 Uiso 1 1 calc R
C130 C 0.8389(3) 0.1911(3) 0.26685(14) 0.0538(15) Uani 1 1 d .
H130 H 0.8709 0.2200 0.2681 0.065 Uiso 1 1 calc R
C131 C 0.2650(2) 0.2429(3) 0.39578(13) 0.0494(14) Uani 1 1 d .
C132 C 0.3916(3) 0.3189(3) 0.54840(16) 0.0662(18) Uani 1 1 d .
H13A H 0.3813 0.2856 0.5651 0.099 Uiso 1 1 calc R
H13B H 0.3566 0.3323 0.5351 0.099 Uiso 1 1 calc R
H13C H 0.4084 0.3562 0.5607 0.099 Uiso 1 1 calc R
C133 C 0.1466(2) 0.3580(2) 0.29934(15) 0.0508(14) Uani 1 1 d .
H13D H 0.1303 0.3515 0.2759 0.076 Uiso 1 1 calc R
H13E H 0.1187 0.3432 0.3161 0.076 Uiso 1 1 calc R
H13F H 0.1827 0.3333 0.3023 0.076 Uiso 1 1 calc R
C134 C 0.6977(3) 0.4734(3) 0.40099(16) 0.0620(17) Uani 1 1 d .
C135 C 0.2223(3) 0.5753(3) 0.25490(17) 0.071(2) Uani 1 1 d .
H13G H 0.1903 0.5905 0.2397 0.107 Uiso 1 1 calc R
H13H H 0.2489 0.5491 0.2416 0.107 Uiso 1 1 calc R
H13I H 0.2433 0.6124 0.2648 0.107 Uiso 1 1 calc R
C136 C 0.7371(2) 0.4715(3) 0.33245(16) 0.0580(16) Uani 1 1 d .
H136 H 0.7508 0.4698 0.3096 0.070 Uiso 1 1 calc R
C137 C 0.7272(3) -0.1508(2) 0.45419(14) 0.0486(14) Uani 1 1 d .
C138 C 0.2726(2) 0.2363(3) 0.29585(12) 0.0455(14) Uani 1 1 d .
H13J H 0.2474 0.2126 0.2794 0.068 Uiso 1 1 calc R
H13K H 0.3127 0.2214 0.2940 0.068 Uiso 1 1 calc R
H13L H 0.2705 0.2826 0.2907 0.068 Uiso 1 1 calc R
C139 C 0.8632(2) 0.3552(3) 0.21627(16) 0.0658(18) Uani 1 1 d .
C140 C 0.2993(3) 0.2741(4) 0.42776(14) 0.075(2) Uani 1 1 d .
H14A H 0.2726 0.3005 0.4410 0.113 Uiso 1 1 calc R
H14B H 0.3306 0.3014 0.4195 0.113 Uiso 1 1 calc R
H14C H 0.3157 0.2399 0.4425 0.113 Uiso 1 1 calc R
C141 C 0.0451 0.3618 0.1079 0.074 Uani 1 1 d .
C142 C 0.2164 0.2041 0.4011 0.064 Uani 1 1 d .
H142 H 0.2047 0.1966 0.4240 0.077 Uiso 1 1 calc R
C143 C 0.3759 0.6379 0.3884 0.077 Uani 1 1 d .
C144 C 0.3158 0.7130 0.3553 0.069 Uani 1 1 d .
C145 C 0.4678 0.3120 0.0361 0.098 Uani 1 1 d .
C146 C 0.0158 0.4499 0.0591 0.092 Uani 1 1 d .
C147 C 0.8123 0.2284 0.3280 0.059 Uani 1 1 d .
H14D H 0.7883 0.2673 0.3263 0.089 Uiso 1 1 calc R
H14E H 0.8534 0.2406 0.3296 0.089 Uiso 1 1 calc R
H14F H 0.8024 0.2039 0.3486 0.089 Uiso 1 1 calc R
C148 C -0.0212 0.4010 0.0648 0.077 Uani 1 1 d .
C149 C 0.4450 0.2709 0.0616 0.092 Uani 1 1 d .
H149 H 0.4549 0.2264 0.0618 0.110 Uiso 1 1 calc R
C150 C 0.7564 0.4891 0.3948 0.078 Uani 1 1 d .
H150 H 0.7824 0.5010 0.4132 0.093 Uiso 1 1 calc R
C151 C 0.4066 0.4795 0.0589 0.073 Uani 1 1 d .
H15A H 0.4336 0.5021 0.0748 0.109 Uiso 1 1 calc R
H15B H 0.3666 0.4873 0.0657 0.109 Uiso 1 1 calc R
H15C H 0.4114 0.4954 0.0353 0.109 Uiso 1 1 calc R
C152 C 0.7750 0.4867 0.3604 0.079 Uani 1 1 d .
C153 C 0.4568 0.3771 0.0355 0.081 Uani 1 1 d .
H153 H 0.4741 0.4032 0.0185 0.097 Uiso 1 1 calc R
C154 C -0.0110 0.3568 0.0889 0.083 Uani 1 1 d .
C155 C 0.4548 0.7535 0.2707 0.095 Uani 1 1 d .
H15D H 0.4351 0.7444 0.2921 0.142 Uiso 1 1 calc R
H15E H 0.4290 0.7784 0.2551 0.142 Uiso 1 1 calc R
H15F H 0.4902 0.7785 0.2760 0.142 Uiso 1 1 calc R
C156 C 0.8435 0.4991 0.3529 0.120 Uani 1 1 d .
H15G H 0.8506 0.4890 0.3287 0.179 Uiso 1 1 calc R
H15H H 0.8678 0.4714 0.3679 0.179 Uiso 1 1 calc R
H15I H 0.8532 0.5445 0.3574 0.179 Uiso 1 1 calc R
C157 C 0.6354 0.4391 0.3071 0.081 Uani 1 1 d .
H15J H 0.6204 0.3954 0.3108 0.121 Uiso 1 1 calc R
H15K H 0.6567 0.4401 0.2857 0.121 Uiso 1 1 calc R
H15L H 0.6029 0.4696 0.3054 0.121 Uiso 1 1 calc R
C158 C 0.1290 0.1346 0.3789 0.095 Uani 1 1 d .
H15M H 0.1272 0.1235 0.4035 0.142 Uiso 1 1 calc R
H15N H 0.1305 0.0950 0.3652 0.142 Uiso 1 1 calc R
H15O H 0.0945 0.1595 0.3718 0.142 Uiso 1 1 calc R
C159 C 0.3808 0.2549 0.1167 0.087 Uani 1 1 d .
H15P H 0.3797 0.2805 0.1380 0.130 Uiso 1 1 calc R
H15Q H 0.4053 0.2168 0.1208 0.130 Uiso 1 1 calc R
H15R H 0.3414 0.2412 0.1098 0.130 Uiso 1 1 calc R
C160 C 0.3514 0.6981 0.3859 0.081 Uani 1 1 d .
C161 C 0.8350 0.3419 0.1831 0.081 Uani 1 1 d .
C162 C 0.6754 0.4750 0.4390 0.089 Uani 1 1 d .
H16A H 0.6827 0.4331 0.4501 0.134 Uiso 1 1 calc R
H16B H 0.6336 0.4840 0.4384 0.134 Uiso 1 1 calc R
H16C H 0.6960 0.5088 0.4522 0.134 Uiso 1 1 calc R
C163 C 0.8703 0.1601 0.2055 0.065 Uani 1 1 d .
H16D H 0.8882 0.1183 0.2006 0.097 Uiso 1 1 calc R
H16E H 0.9007 0.1915 0.2118 0.097 Uiso 1 1 calc R
H16F H 0.8483 0.1752 0.1850 0.097 Uiso 1 1 calc R
C164 C 0.5101 0.2775 0.0090 0.155 Uani 1 1 d .
H16G H 0.4907 0.2760 -0.0139 0.232 Uiso 1 1 calc R
H16H H 0.5190 0.2335 0.0168 0.232 Uiso 1 1 calc R
H16I H 0.5462 0.3022 0.0077 0.232 Uiso 1 1 calc R

loop_
_atom_site_aniso_label
_atom_site_aniso_U_11
_atom_site_aniso_U_22
_atom_site_aniso_U_33
_atom_site_aniso_U_23
_atom_site_aniso_U_13
_atom_site_aniso_U_12
S1 0.0135(5) 0.0235(6) 0.0363(6) -0.0001(5) -0.0016(4) 0.0025(5)
S2 0.0233(6) 0.0329(7) 0.0275(6) -0.0016(5) -0.0041(5) 0.0046(5)
S3 0.0192(6) 0.0339(7) 0.0337(6) -0.0005(5) 0.0038(5) 0.0036(5)
S4 0.0206(6) 0.0344(7) 0.0351(6) -0.0068(5) -0.0065(5) 0.0098(5)
S5 0.0168(6) 0.0450(7) 0.0308(6) -0.0011(5) -0.0038(5) 0.0100(5)
S6 0.0296(7) 0.0443(8) 0.0306(6) -0.0040(6) -0.0062(5) 0.0178(6)
N1 0.0107(18) 0.029(2) 0.038(2) 0.0028(16) 0.0021(15) -0.0009(15)
N2 0.022(2) 0.028(2) 0.0253(19) 0.0035(16) 0.0013(15) -0.0001(16)
N3 0.023(2) 0.068(3) 0.034(2) 0.002(2) -0.0073(18) 0.019(2)
N4 0.021(2) 0.037(2) 0.036(2) 0.0021(18) -0.0046(16) 0.0079(18)
N5 0.024(2) 0.033(2) 0.035(2) -0.0083(17) -0.0072(17) 0.0078(17)
N6 0.021(2) 0.035(2) 0.027(2) -0.0045(17) -0.0019(15) 0.0111(17)
N7 0.032(2) 0.031(2) 0.048(3) 0.0011(19) 0.0050(19) 0.0080(19)
N8 0.039(3) 0.050(3) 0.027(2) -0.0026(19) -0.0008(18) 0.024(2)
F1 0.054(3) 0.140(4) 0.124(4) -0.021(3) 0.029(2) -0.044(3)
F2 0.086(4) 0.193(5) 0.119(4) -0.071(4) 0.024(3) -0.037(4)
F3 0.056(3) 0.275(7) 0.107(4) -0.099(4) -0.043(2) 0.071(4)
F4 0.107(4) 0.156(4) 0.082(3) -0.015(3) -0.047(3) 0.086(3)
F5 0.083(3) 0.074(2) 0.072(2) 0.0081(19) -0.021(2) 0.026(2)
F6 0.039(2) 0.195(5) 0.048(2) -0.021(2) -0.0096(16) -0.006(3)
F7 0.034(2) 0.147(4) 0.071(2) -0.004(2) -0.0266(17) -0.013(2)
F8 0.0132(17) 0.199(5) 0.108(3) 0.039(3) -0.0127(18) -0.015(2)
F9 0.044(3) 0.277(7) 0.097(3) 0.030(4) 0.024(2) 0.009(3)
F16 0.115(3) 0.056(2) 0.0427(19) -0.0034(16) -0.0105(19) 0.034(2)
F17 0.130(4) 0.061(2) 0.061(2) 0.0105(18) -0.011(2) 0.042(2)
F18 0.153(4) 0.055(2) 0.101(3) -0.034(2) -0.066(3) 0.069(3)
F19 0.174(5) 0.083(3) 0.071(3) -0.025(2) -0.027(3) 0.051(3)
F20 0.150(4) 0.084(3) 0.060(2) -0.013(2) -0.029(2) 0.046(3)
F21 0.052(2) 0.059(2) 0.0548(19) -0.0153(16) -0.0106(15) 0.0050(16)
F22 0.096(3) 0.0390(19) 0.086(3) -0.0094(17) 0.018(2) -0.0028(19)
F23 0.117(3) 0.051(2) 0.071(2) 0.0260(18) 0.015(2) 0.025(2)
F24 0.104(3) 0.069(2) 0.051(2) 0.0183(17) -0.033(2) 0.016(2)
F25 0.073(2) 0.0524(19) 0.0460(18) -0.0036(15) -0.0235(16) 0.0039(17)
F26 0.031(2) 0.248(6) 0.048(2) 0.023(3) -0.0007(16) -0.007(3)
C001 0.020(2) 0.040(3) 0.035(3) -0.001(2) 0.000(2) -0.006(2)
C002 0.017(2) 0.034(3) 0.029(2) 0.001(2) -0.0023(18) 0.002(2)
C003 0.022(2) 0.040(3) 0.024(2) -0.003(2) -0.0071(18) -0.001(2)
C004 0.010(2) 0.033(3) 0.034(3) 0.009(2) -0.0030(18) 0.0066(19)
C005 0.017(2) 0.018(2) 0.037(3) -0.0001(19) 0.0024(18) 0.0070(18)
C006 0.021(2) 0.025(2) 0.038(3) 0.006(2) -0.0019(19) 0.0012(19)
C007 0.024(2) 0.024(2) 0.024(2) 0.0001(18) 0.0029(18) -0.0030(19)
C008 0.015(2) 0.042(3) 0.032(3) -0.006(2) -0.0019(18) 0.006(2)
C009 0.030(3) 0.021(2) 0.023(2) -0.0002(18) 0.0030(18) 0.0014(19)
C010 0.024(3) 0.033(3) 0.028(2) -0.006(2) -0.0071(19) 0.008(2)
C011 0.024(3) 0.043(3) 0.034(3) 0.005(2) -0.001(2) 0.009(2)
C012 0.030(3) 0.049(3) 0.029(3) -0.014(2) -0.010(2) 0.016(2)
C013 0.026(3) 0.030(3) 0.031(3) 0.004(2) -0.007(2) 0.001(2)
C014 0.026(2) 0.028(3) 0.033(3) -0.001(2) -0.0008(19) 0.006(2)
C015 0.027(3) 0.030(3) 0.034(3) 0.009(2) -0.002(2) -0.009(2)
C016 0.021(2) 0.029(3) 0.030(2) 0.001(2) 0.0024(19) -0.003(2)
C017 0.030(3) 0.033(3) 0.024(2) 0.005(2) -0.0037(19) -0.010(2)
C018 0.021(2) 0.029(3) 0.031(2) 0.009(2) -0.0011(19) -0.0102(19)
C019 0.012(2) 0.027(2) 0.044(3) 0.001(2) -0.0027(19) -0.0008(18)
C020 0.010(2) 0.039(3) 0.054(3) 0.005(2) -0.004(2) -0.003(2)
C021 0.017(2) 0.032(3) 0.047(3) -0.005(2) -0.005(2) 0.007(2)
C022 0.029(3) 0.048(3) 0.040(3) -0.008(2) -0.007(2) 0.012(2)
C023 0.021(2) 0.024(2) 0.034(3) -0.004(2) -0.0026(19) 0.0047(19)
C024 0.021(2) 0.023(2) 0.032(2) -0.0038(19) -0.0008(19) 0.0060(19)
C025 0.013(2) 0.068(4) 0.037(3) 0.005(2) -0.0063(19) 0.011(2)
C026 0.012(2) 0.029(3) 0.065(4) -0.012(2) -0.002(2) 0.002(2)
C027 0.019(2) 0.035(3) 0.031(3) 0.008(2) -0.0059(19) 0.003(2)
C028 0.034(3) 0.026(3) 0.037(3) -0.016(2) -0.015(2) 0.014(2)
C029 0.024(3) 0.031(3) 0.034(3) -0.004(2) 0.004(2) 0.001(2)
C030 0.016(2) 0.033(3) 0.067(4) -0.001(3) -0.001(2) -0.001(2)
C031 0.027(3) 0.046(3) 0.034(3) -0.008(2) -0.004(2) 0.018(2)
C032 0.023(2) 0.035(3) 0.029(3) -0.003(2) 0.0001(19) 0.000(2)
C033 0.024(3) 0.048(3) 0.029(3) -0.004(2) 0.005(2) -0.005(2)
C034 0.014(2) 0.036(3) 0.026(2) 0.0030(19) -0.0003(17) 0.0053(19)
C035 0.029(3) 0.028(3) 0.032(3) 0.001(2) -0.001(2) 0.014(2)
C036 0.037(3) 0.036(3) 0.030(3) -0.006(2) -0.011(2) 0.001(2)
C037 0.029(3) 0.037(3) 0.031(3) -0.007(2) -0.007(2) 0.015(2)
C038 0.053(3) 0.021(3) 0.037(3) -0.003(2) -0.012(2) 0.000(2)
C039 0.039(3) 0.026(3) 0.034(3) -0.011(2) -0.011(2) 0.008(2)
C040 0.019(2) 0.031(3) 0.037(3) 0.005(2) 0.0027(19) 0.005(2)
C041 0.030(3) 0.041(3) 0.036(3) -0.003(2) 0.000(2) 0.004(2)
C042 0.014(2) 0.039(3) 0.044(3) -0.004(2) 0.000(2) 0.005(2)
C043 0.040(3) 0.025(3) 0.032(3) -0.001(2) 0.001(2) 0.001(2)
C044 0.027(3) 0.038(3) 0.038(3) -0.003(2) -0.007(2) -0.002(2)
C045 0.026(3) 0.036(3) 0.026(2) 0.000(2) -0.0057(19) 0.010(2)
C046 0.023(3) 0.038(3) 0.036(3) -0.002(2) 0.002(2) 0.002(2)
C047 0.022(3) 0.036(3) 0.040(3) -0.004(2) 0.000(2) 0.005(2)
C048 0.037(3) 0.049(3) 0.026(3) -0.016(2) -0.003(2) 0.018(2)
C049 0.029(3) 0.047(3) 0.034(3) -0.005(2) -0.005(2) 0.007(2)
C050 0.030(3) 0.036(3) 0.029(3) 0.001(2) -0.008(2) 0.014(2)
C051 0.037(3) 0.038(3) 0.044(3) -0.007(2) -0.011(2) 0.011(2)
C052 0.029(3) 0.034(3) 0.033(3) 0.000(2) -0.006(2) 0.004(2)
C053 0.028(3) 0.023(2) 0.027(2) 0.0027(19) -0.0019(19) -0.009(2)
C054 0.038(3) 0.032(3) 0.020(2) 0.0013(19) -0.0015(19) 0.002(2)
C055 0.022(2) 0.038(3) 0.040(3) 0.004(2) -0.002(2) 0.004(2)
C056 0.018(2) 0.044(3) 0.047(3) 0.014(2) 0.005(2) -0.003(2)
C057 0.023(3) 0.046(3) 0.038(3) 0.001(2) -0.007(2) 0.010(2)
C058 0.032(3) 0.052(3) 0.033(3) 0.009(2) 0.000(2) 0.026(2)
C059 0.032(3) 0.031(3) 0.033(3) -0.014(2) -0.019(2) 0.013(2)
C060 0.021(3) 0.048(3) 0.043(3) 0.020(2) -0.001(2) 0.003(2)
C061 0.038(3) 0.051(3) 0.042(3) -0.012(3) -0.001(2) 0.003(3)
C062 0.044(3) 0.038(3) 0.033(3) 0.000(2) -0.002(2) 0.026(2)
C063 0.027(2) 0.031(3) 0.031(2) 0.002(2) 0.0034(19) 0.002(2)
C064 0.030(3) 0.036(3) 0.038(3) -0.002(2) -0.006(2) 0.013(2)
C065 0.040(3) 0.040(3) 0.038(3) -0.003(2) 0.007(2) 0.002(2)
C066 0.054(4) 0.048(3) 0.040(3) 0.006(2) 0.010(3) 0.027(3)
C067 0.033(3) 0.055(3) 0.037(3) -0.001(2) -0.005(2) 0.023(3)
C068 0.026(3) 0.040(3) 0.023(2) -0.007(2) -0.0063(18) 0.018(2)
C069 0.021(3) 0.059(3) 0.037(3) 0.007(2) -0.012(2) 0.011(2)
C070 0.024(3) 0.051(3) 0.038(3) -0.001(2) -0.010(2) 0.010(2)
C071 0.038(3) 0.048(3) 0.049(3) -0.027(3) -0.013(3) 0.009(3)
C072 0.022(3) 0.056(3) 0.037(3) 0.000(2) -0.006(2) 0.020(2)
C073 0.031(3) 0.037(3) 0.039(3) 0.001(2) 0.002(2) -0.001(2)
C074 0.022(2) 0.037(3) 0.046(3) 0.002(2) 0.005(2) 0.004(2)
C075 0.020(2) 0.035(3) 0.062(4) -0.013(2) 0.000(2) 0.008(2)
C076 0.022(3) 0.036(3) 0.041(3) 0.006(2) -0.001(2) 0.000(2)
C077 0.028(3) 0.081(4) 0.048(3) 0.006(3) -0.013(2) 0.018(3)
C078 0.037(3) 0.037(3) 0.042(3) -0.001(2) -0.013(2) 0.001(2)
C079 0.026(3) 0.062(4) 0.039(3) 0.000(3) 0.006(2) 0.002(2)
C080 0.017(2) 0.033(3) 0.043(3) -0.007(2) -0.0040(19) 0.002(2)
C081 0.025(3) 0.057(4) 0.046(3) 0.004(3) -0.001(2) -0.011(2)
C082 0.055(4) 0.033(3) 0.039(3) 0.008(2) -0.002(2) 0.010(3)
C083 0.037(3) 0.046(3) 0.032(3) -0.005(2) -0.009(2) 0.015(2)
C084 0.015(2) 0.063(4) 0.049(3) -0.018(3) -0.006(2) 0.010(2)
C085 0.031(3) 0.037(3) 0.036(3) -0.013(2) -0.004(2) 0.015(2)
C086 0.049(4) 0.041(3) 0.055(4) 0.001(3) -0.008(3) 0.010(3)
C087 0.033(3) 0.052(3) 0.035(3) 0.008(2) -0.014(2) 0.006(2)
C088 0.034(3) 0.053(3) 0.043(3) -0.007(3) 0.007(2) -0.002(2)
C089 0.040(3) 0.034(3) 0.043(3) 0.001(2) 0.001(2) 0.003(2)
C090 0.029(3) 0.053(3) 0.037(3) -0.012(2) -0.009(2) 0.024(2)
C091 0.032(3) 0.048(3) 0.047(3) -0.001(2) 0.000(2) 0.019(2)
C092 0.038(3) 0.024(3) 0.049(3) -0.003(2) 0.001(2) 0.005(2)
C093 0.021(3) 0.065(4) 0.051(3) -0.010(3) -0.006(2) 0.026(3)
C094 0.041(3) 0.056(3) 0.044(3) -0.006(3) 0.000(3) 0.021(3)
C095 0.031(3) 0.080(5) 0.064(4) -0.018(3) 0.001(3) -0.014(3)
C096 0.035(3) 0.114(6) 0.029(3) -0.009(3) -0.003(2) 0.001(4)
C097 0.035(3) 0.031(3) 0.037(3) 0.001(2) 0.000(2) -0.002(2)
C098 0.038(3) 0.046(3) 0.037(3) 0.004(2) -0.012(2) -0.008(2)
C099 0.036(3) 0.066(4) 0.040(3) -0.005(3) 0.001(2) 0.031(3)
C100 0.038(3) 0.050(3) 0.056(3) 0.009(3) -0.010(3) -0.005(3)
C101 0.022(3) 0.068(4) 0.035(3) -0.007(3) -0.021(2) 0.025(3)
C102 0.074(5) 0.054(4) 0.053(4) 0.029(3) 0.024(3) 0.023(3)
C103 0.031(3) 0.046(3) 0.047(3) -0.003(2) -0.001(2) 0.002(2)
C104 0.026(3) 0.058(3) 0.042(3) -0.025(2) -0.013(2) 0.011(2)
C105 0.031(3) 0.068(4) 0.034(3) 0.005(3) 0.000(2) 0.023(3)
C106 0.035(3) 0.046(3) 0.041(3) -0.001(2) 0.011(2) -0.002(2)
C107 0.039(3) 0.050(3) 0.056(3) 0.031(3) 0.001(2) 0.008(3)
C108 0.066(4) 0.036(3) 0.052(4) -0.012(3) -0.014(3) 0.017(3)
C109 0.051(4) 0.051(3) 0.043(3) 0.000(3) 0.001(3) 0.007(3)
C110 0.028(3) 0.091(4) 0.037(3) -0.002(3) -0.002(2) 0.024(3)
C111 0.062(4) 0.040(3) 0.078(5) -0.015(3) -0.019(4) 0.005(3)
C112 0.043(4) 0.089(5) 0.054(3) -0.018(3) -0.010(3) 0.033(4)
C113 0.061(4) 0.030(3) 0.068(4) 0.000(3) -0.013(3) 0.014(3)
C114 0.062(4) 0.059(4) 0.047(4) 0.013(3) -0.004(3) 0.008(3)
C115 0.040(3) 0.059(3) 0.038(3) 0.001(3) -0.006(2) 0.023(3)
C116 0.038(3) 0.050(3) 0.051(3) 0.007(3) 0.001(2) 0.029(3)
C117 0.059(4) 0.048(3) 0.038(3) 0.003(3) 0.010(3) 0.014(3)
C118 0.049(3) 0.043(3) 0.047(3) 0.002(2) 0.007(3) -0.005(3)
C119 0.044(3) 0.045(3) 0.069(4) 0.001(3) -0.002(3) 0.024(3)
C120 0.034(3) 0.059(4) 0.050(3) -0.014(3) 0.002(2) -0.005(3)
C121 0.061(4) 0.039(3) 0.061(4) 0.020(3) -0.010(3) -0.004(3)
C122 0.026(3) 0.034(3) 0.082(4) -0.013(3) -0.008(3) -0.002(2)
C123 0.042(3) 0.043(3) 0.043(3) -0.004(2) 0.008(2) 0.023(3)
C124 0.052(4) 0.048(4) 0.076(5) 0.003(3) 0.018(3) -0.012(3)
C125 0.039(3) 0.069(4) 0.081(4) -0.038(3) -0.022(3) 0.021(3)
C126 0.032(3) 0.132(6) 0.049(3) -0.011(4) -0.009(3) 0.033(4)
C127 0.027(3) 0.136(6) 0.054(4) 0.039(4) -0.008(3) -0.008(4)
C128 0.031(3) 0.088(5) 0.065(4) -0.022(3) 0.014(3) 0.004(3)
C129 0.025(3) 0.099(5) 0.051(4) -0.009(3) 0.003(3) 0.027(3)
C130 0.053(4) 0.054(4) 0.054(3) 0.007(3) -0.001(3) 0.029(3)
C131 0.034(3) 0.072(4) 0.042(3) 0.006(3) -0.008(2) 0.002(3)
C132 0.050(4) 0.082(5) 0.068(4) -0.012(3) 0.019(3) -0.002(3)
C133 0.034(3) 0.053(3) 0.065(4) -0.009(3) 0.004(3) -0.010(3)
C134 0.033(3) 0.079(5) 0.074(4) 0.003(3) 0.009(3) -0.012(3)
C135 0.085(5) 0.058(4) 0.072(4) 0.014(3) 0.021(4) 0.033(4)
C136 0.038(3) 0.059(4) 0.078(4) 0.039(3) 0.016(3) 0.009(3)
C137 0.058(4) 0.037(3) 0.052(3) 0.000(2) 0.019(3) 0.006(3)
C138 0.045(3) 0.051(3) 0.040(3) -0.009(2) 0.006(2) -0.012(3)
C139 0.023(3) 0.105(5) 0.068(4) 0.019(4) -0.006(3) -0.001(3)
C140 0.054(4) 0.138(6) 0.033(3) 0.005(3) -0.006(3) -0.017(4)
C141 0.087 0.074 0.061 0.017 0.000 0.004
C142 0.043 0.097 0.053 0.007 0.006 -0.017
C143 0.099 0.074 0.056 -0.016 -0.025 0.054
C144 0.084 0.045 0.075 -0.006 -0.031 0.029
C145 0.051 0.183 0.058 -0.069 -0.014 0.034
C146 0.085 0.124 0.065 -0.037 -0.005 0.059
C147 0.056 0.059 0.061 -0.013 -0.013 0.009
C148 0.034 0.109 0.090 -0.051 0.002 0.001
C149 0.059 0.108 0.106 -0.070 -0.035 0.039
C150 0.041 0.087 0.104 -0.001 0.008 -0.014
C151 0.073 0.077 0.068 0.029 0.015 0.018
C152 0.028 0.069 0.142 0.050 0.014 -0.013
C153 0.053 0.140 0.049 -0.049 0.000 0.024
C154 0.043 0.100 0.106 -0.034 0.028 -0.008
C155 0.136 0.040 0.105 -0.041 -0.020 0.035
C156 0.037 0.123 0.201 0.051 0.039 -0.014
C157 0.038 0.159 0.045 0.032 0.006 0.019
C158 0.084 0.085 0.117 0.018 0.032 -0.048
C159 0.078 0.034 0.149 -0.008 0.009 0.009
C160 0.106 0.073 0.063 -0.043 -0.010 0.022
C161 0.034 0.143 0.068 0.032 0.012 -0.010
C162 0.061 0.151 0.055 -0.010 -0.006 -0.021
C163 0.057 0.082 0.058 0.007 0.034 0.008
C164 0.144 0.215 0.108 -0.092 0.034 0.073

loop_
_atom_type_symbol
_atom_type_description
_atom_type_scat_dispersion_real
_atom_type_scat_dispersion_imag
_atom_type_scat_source
C C 0.0033 0.0016 'International Tables Vol C Tables 4.2.6.8 and 6.1.1.4'
H H 0.0000 0.0000 'International Tables Vol C Tables 4.2.6.8 and 6.1.1.4'
F F 0.0171 0.0103 'International Tables Vol C Tables 4.2.6.8 and 6.1.1.4'
N N 0.0061 0.0033 'International Tables Vol C Tables 4.2.6.8 and 6.1.1.4'
S S 0.1246 0.1234 'International Tables Vol C Tables 4.2.6.8 and 6.1.1.4'
O O 0.0106 0.0060 'International Tables Vol C Tables 4.2.6.8 and 6.1.1.4'

loop_
_geom_angle_atom_site_label_1
_geom_angle_atom_site_label_2
_geom_angle_atom_site_label_3
_geom_angle
C002 S1 C005 91.7(2)
C009 S2 C027 92.97(15)
C034 S3 C024 93.2(2)
C037 S4 C010 91.98(17)
C004 S5 C035 91.85(15)
C068 S6 C028 92.06(18)
C006 N1 C040 105.9(2)
C016 N2 C007 109.5(3)
C110 N3 C105 106.9(3)
C069 N4 C050 110.8(3)
C012 N5 C008 106.4(3)
C054 N6 C036 109.0(3)
C044 N7 C001 110.3(3)
C083 N8 C067 106.4(3)
C029 C001 N7 126.7(3)
C029 C001 C073 128.0(3)
N7 C001 C073 105.1(3)
C020 C002 C004 125.5(4)
C020 C002 S1 111.7(3)
C004 C002 S1 122.8(3)
C008 C003 C010 124.3(4)
C008 C003 C055 118.8(4)
C010 C003 C055 116.9(4)
C013 C004 C002 130.2(4)
C013 C004 S5 111.7(3)
C002 C004 S5 117.8(3)
C080 C005 C023 125.2(3)
C080 C005 S1 110.0(2)
C023 C005 S1 124.8(3)
N1 C006 C018 123.8(4)
N1 C006 C076 112.4(3)
C018 C006 C076 123.8(4)
C053 C007 N2 129.2(3)
C053 C007 C017 125.4(4)
N2 C007 C017 105.4(3)
C003 C008 N5 124.4(4)
C003 C008 C031 125.8(4)
N5 C008 C031 109.7(3)
C043 C009 C053 125.5(3)
C043 C009 S2 109.4(3)
C053 C009 S2 124.7(3)
C103 C010 C003 125.8(4)
C103 C010 S4 109.7(3)
C003 C010 S4 124.5(4)
C063 C011 C079 118.7(3)
C063 C011 C120 121.3(3)
C079 C011 C120 120.0(3)
N5 C012 C059 123.9(3)
N5 C012 C090 110.4(3)
C059 C012 C090 125.7(3)
C004 C013 C014 112.1(4)
C035 C014 C013 114.6(4)
C017 C015 C016 108.6(4)
N2 C016 C018 125.3(4)
N2 C016 C015 107.1(3)
C018 C016 C015 127.6(4)
C015 C017 C007 109.4(4)
C016 C018 C006 122.2(4)
C016 C018 C056 118.1(3)
C006 C018 C056 119.5(3)
C021 C019 C042 119.6(4)
C021 C019 C023 120.8(4)
C042 C019 C023 119.6(4)
C002 C020 C080 112.4(4)
C019 C021 C030 119.6(4)
C019 C021 C089 120.0(4)
C030 C021 C089 120.4(4)
C052 C022 C108 118.8(4)
C052 C022 C117 122.0(3)
C108 C022 C117 119.2(3)
C040 C023 C005 125.2(4)
C040 C023 C019 119.6(4)
C005 C023 C019 115.2(3)
C046 C024 C029 129.5(4)
C046 C024 S3 110.2(3)
C029 C024 S3 119.8(3)
C072 C025 C084 118.4(4)
C072 C025 C133 120.3(3)
C084 C025 C133 121.3(3)
C030 C026 C075 118.5(4)
C030 C026 C122 120.7(4)
C075 C026 C122 120.8(3)
C047 C027 C045 131.7(3)
C047 C027 S2 109.5(3)
C045 C027 S2 118.5(3)
C039 C028 C037 132.5(4)
C039 C028 S6 110.6(4)
C037 C028 S6 116.9(4)
C001 C029 C024 123.3(4)
C001 C029 C063 118.5(3)
C024 C029 C063 117.8(3)
C026 C030 C021 121.3(5)
C090 C031 C008 106.0(4)
C054 C032 C034 127.2(4)
C054 C032 C060 119.7(3)
C034 C032 C060 113.1(3)
C034 C033 C046 114.0(4)
C033 C034 C032 124.4(4)
C033 C034 S3 109.2(3)
C032 C034 S3 125.6(3)
C014 C035 C057 127.6(3)
C014 C035 S5 109.7(3)
C057 C035 S5 122.5(3)
N6 C036 C059 124.2(4)
N6 C036 C038 106.8(4)
C059 C036 C038 128.9(4)
C051 C037 C028 126.0(4)
C051 C037 S4 112.0(3)
C028 C037 S4 121.9(4)
C098 C038 C036 109.1(4)
C028 C039 C085 112.1(4)
C023 C040 N1 124.1(4)
C023 C040 C074 126.6(4)
N1 C040 C074 109.2(3)
C073 C041 C044 107.5(4)
C075 C042 C019 118.5(3)
C075 C042 C109 121.5(3)
C019 C042 C109 119.9(3)
C009 C043 C047 114.4(4)
N7 C044 C064 122.3(4)
N7 C044 C041 107.4(4)
C064 C044 C041 130.3(4)
C050 C045 C027 123.1(4)
C050 C045 C104 118.1(4)
C027 C045 C104 118.6(3)
C024 C046 C033 113.3(3)
C027 C047 C043 113.7(4)
C067 C048 C068 123.3(4)
C067 C048 C058 120.9(4)
C068 C048 C058 115.7(4)
C082 C049 C061 116.3(3)
C082 C049 C064 123.4(3)
C061 C049 C064 120.3(3)
C045 C050 N4 127.5(4)
C045 C050 C070 127.7(4)
N4 C050 C070 104.8(3)
C037 C051 C103 111.5(4)
C022 C052 C078 120.8(3)
C022 C052 C053 118.6(3)
C078 C052 C053 120.5(3)
C007 C053 C009 128.1(3)
C007 C053 C052 117.4(3)
C009 C053 C052 114.4(4)
N6 C054 C032 127.5(3)
N6 C054 C098 107.5(3)
C032 C054 C098 124.9(3)
C131 C055 C097 120.9(3)
C131 C055 C003 118.6(3)
C097 C055 C003 120.6(3)
C081 C056 C127 115.2(3)
C081 C056 C018 124.4(3)
C127 C056 C018 120.2(4)
C105 C057 C035 122.9(3)
C105 C057 C072 120.1(3)
C035 C057 C072 117.0(3)
C091 C058 C062 120.6(4)
C091 C058 C048 121.7(4)
C062 C058 C048 117.7(4)
C036 C059 C012 122.7(3)
C036 C059 C071 118.5(4)
C012 C059 C071 118.7(4)
C107 C060 C134 120.0(3)
C107 C060 C032 120.5(3)
C134 C060 C032 119.4(3)
F21 C061 C137 119.4(4)
F21 C061 C049 118.7(4)
C137 C061 C049 121.9(4)
C123 C062 C058 117.9(4)
C123 C062 C094 120.6(3)
C058 C062 C094 121.4(4)
C065 C063 C011 119.3(4)
C065 C063 C029 119.4(4)
C011 C063 C029 121.2(3)
C044 C064 C083 120.7(3)
C044 C064 C049 119.6(3)
C083 C064 C049 119.6(3)
C063 C065 C088 120.1(4)
C063 C065 C095 120.0(4)
C088 C065 C095 119.9(3)
C123 C066 C130 118.9(4)
C123 C066 C163 122.8(4)
C130 C066 C163 118.3(4)
N8 C067 C048 123.4(3)
N8 C067 C099 109.1(3)
C048 C067 C099 127.4(4)
C085 C068 C048 128.5(3)
C085 C068 S6 110.3(3)
C048 C068 S6 120.9(3)
C077 C069 N4 123.0(4)
C077 C069 C087 131.3(4)
N4 C069 C087 105.7(3)
C087 C070 C050 109.6(3)
C092 C071 C143 112.9(4)
C092 C071 C059 124.5(4)
C143 C071 C059 121.7(4)
C025 C072 C116 121.0(3)
C025 C072 C057 120.6(4)
C116 C072 C057 118.4(4)
C041 C073 C001 109.6(3)
C076 C074 C040 106.5(4)
C042 C075 C026 122.5(4)
C074 C076 C006 106.1(4)
C069 C077 C110 122.5(4)
C069 C077 C128 119.4(4)
C110 C077 C128 118.1(4)
C113 C078 C052 118.5(4)
C113 C078 C121 120.8(3)
C052 C078 C121 120.8(3)
C106 C079 C011 122.2(4)
C005 C080 C020 114.2(3)
C056 C081 F6 118.4(4)
C056 C081 C100 124.4(5)
F6 C081 C100 117.2(4)
F25 C082 C049 120.7(3)
F25 C082 C114 116.4(4)
C049 C082 C114 122.9(4)
N8 C083 C064 123.0(3)
N8 C083 C115 111.3(3)
C064 C083 C115 125.6(3)
C093 C084 C025 122.3(5)
C068 C085 C039 114.9(4)
C144 C086 C092 121.3(4)
C144 C086 F17 117.6(4)
C092 C086 F17 121.1(4)
C070 C087 C069 109.0(3)
C106 C088 C065 121.3(4)
C031 C090 C012 107.5(3)
C058 C091 C130 119.5(4)
C058 C091 C147 120.8(4)
C130 C091 C147 119.7(4)
C071 C092 C086 124.2(4)
C071 C092 F16 118.7(3)
C086 C092 F16 117.0(4)
C084 C093 C119 118.0(4)
C084 C093 C112 122.0(5)
C119 C093 C112 120.0(4)
C153 C096 C104 117.1(5)
C153 C096 C151 120.9(4)
C104 C096 C151 122.1(4)
C118 C097 C055 118.5(3)
C118 C097 C138 121.4(3)
C055 C097 C138 120.0(3)
C038 C098 C054 107.4(4)
C115 C099 C067 106.5(4)
F7 C100 C139 117.2(4)
F7 C100 C081 121.8(5)
C139 C100 C081 121.0(5)
F5 C101 C146 122.2(4)
F5 C101 C128 121.6(3)
C146 C101 C128 116.1(4)
C137 C102 F23 119.8(5)
C137 C102 C114 120.7(4)
F23 C102 C114 119.5(5)
C010 C103 C051 114.8(4)
C125 C104 C096 122.9(3)
C125 C104 C045 117.7(4)
C096 C104 C045 119.4(3)
C057 C105 N3 123.0(3)
C057 C105 C129 127.8(4)
N3 C105 C129 109.2(3)
C088 C106 C079 118.2(3)
C088 C106 C132 120.7(3)
C079 C106 C132 121.0(3)
C060 C107 C136 120.4(4)
C060 C107 C157 120.7(4)
C136 C107 C157 118.6(4)
C111 C108 C022 121.2(5)
N3 C110 C077 121.8(4)
N3 C110 C126 111.5(3)
C077 C110 C126 126.5(3)
C108 C111 C113 118.8(5)
C108 C111 C155 118.8(5)
C113 C111 C155 122.4(5)
C078 C113 C111 121.8(5)
F24 C114 C082 121.8(5)
F24 C114 C102 119.7(5)
C082 C114 C102 118.5(5)
C099 C115 C083 106.6(4)
C119 C116 C072 118.0(5)
C119 C116 C135 121.1(5)
C072 C116 C135 120.9(4)
C097 C118 C124 121.3(5)
C116 C119 C093 122.2(5)
C066 C123 C062 123.1(4)
C142 C124 C118 118.3(5)
C142 C124 C158 121.9(4)
C118 C124 C158 119.8(5)
C104 C125 C149 116.0(5)
C104 C125 C159 120.4(4)
C149 C125 C159 123.6(4)
C129 C126 C110 106.0(4)
F26 C127 C056 120.3(4)
F26 C127 C161 117.2(5)
C056 C127 C161 122.3(4)
C141 C128 C101 116.2(4)
C141 C128 C077 123.5(5)
C101 C128 C077 120.2(4)
C126 C129 C105 106.4(4)
C091 C130 C066 120.0(5)
C142 C131 C055 119.0(4)
C142 C131 C140 119.9(4)
C055 C131 C140 121.0(4)
C150 C134 C060 120.0(4)
C150 C134 C162 119.8(4)
C060 C134 C162 120.2(4)
C152 C136 C107 118.8(4)
F22 C137 C102 120.3(4)
F22 C137 C061 120.0(4)
C102 C137 C061 119.7(4)
F8 C139 C100 123.2(5)
F8 C139 C161 119.1(5)
C100 C139 C161 117.5(4)
C128 C141 F1 119.4(3)
C128 C141 C154 126.3(3)
F1 C141 C154 114.18(16)
C131 C142 C124 121.9(3)
F20 C143 C160 118.49(16)
F20 C143 C071 117.7(2)
C160 C143 C071 123.6(2)
C086 C144 F18 123.5(2)
C086 C144 C160 118.2(2)
F18 C144 C160 117.96(15)
C153 C145 C149 122.0
C153 C145 C164 122.4
C149 C145 C164 115.5
C148 C146 F4 121.3(2)
C148 C146 C101 122.8(2)
F4 C146 C101 115.8(2)
C154 C148 C146 122.5
C154 C148 F3 117.5(3)
C146 C148 F3 119.9(3)
C145 C149 C125 120.6(3)
C134 C150 C152 118.4(3)
C136 C152 C150 122.2(2)
C136 C152 C156 118.3(2)
C150 C152 C156 119.5
C145 C153 C096 121.3(3)
C148 C154 F2 127.2(3)
C148 C154 C141 115.9
F2 C154 C141 116.9(3)
F19 C160 C143 121.10(17)
F19 C160 C144 120.47(18)
C143 C160 C144 118.0
F9 C161 C127 121.3(3)
F9 C161 C139 119.6(2)
C127 C161 C139 119.1(4)

loop_
_geom_bond_atom_site_label_1
_geom_bond_atom_site_label_2
_geom_bond_distance
S1 C002 1.728(4)
S1 C005 1.751(4)
S2 C009 1.748(4)
S2 C027 1.758(4)
S3 C034 1.741(4)
S3 C024 1.738(4)
S4 C037 1.717(4)
S4 C010 1.732(5)
S5 C004 1.725(4)
S5 C035 1.744(4)
S6 C068 1.744(5)
S6 C028 1.741(4)
N1 C006 1.313(4)
N1 C040 1.397(4)
N2 C016 1.379(4)
N2 C007 1.415(4)
N3 C110 1.320(5)
N3 C105 1.383(5)
N4 C069 1.381(4)
N4 C050 1.399(5)
N5 C012 1.346(5)
N5 C008 1.392(5)
N6 C054 1.382(5)
N6 C036 1.386(5)
N7 C044 1.370(5)
N7 C001 1.416(5)
N8 C083 1.321(5)
N8 C067 1.387(5)
F1 C141 1.433(5)
F2 C154 1.331(5)
F3 C148 1.343(4)
F4 C146 1.336(4)
F5 C101 1.280(6)
F6 C081 1.335(5)
F7 C100 1.324(5)
F8 C139 1.318(5)
F9 C161 1.358(4)
F16 C092 1.381(5)
F17 C086 1.367(5)
F18 C144 1.342(3)
F19 C160 1.332(4)
F20 C143 1.331(4)
F21 C061 1.345(5)
F22 C137 1.336(5)
F23 C102 1.351(5)
F24 C114 1.340(6)
F25 C082 1.349(5)
F26 C127 1.370(6)
C001 C029 1.371(5)
C001 C073 1.453(5)
C002 C020 1.378(6)
C002 C004 1.459(6)
C003 C008 1.373(6)
C003 C010 1.430(6)
C003 C055 1.517(5)
C004 C013 1.374(6)
C005 C080 1.376(4)
C005 C023 1.437(4)
C006 C018 1.445(6)
C006 C076 1.451(5)
C007 C053 1.377(5)
C007 C017 1.447(6)
C008 C031 1.473(4)
C009 C043 1.390(5)
C009 C053 1.428(4)
C010 C103 1.379(5)
C011 C063 1.404(5)
C011 C079 1.405(5)
C011 C120 1.518(5)
C012 C059 1.435(5)
C012 C090 1.470(5)
C013 C014 1.404(6)
C014 C035 1.375(5)
C015 C017 1.341(6)
C015 C016 1.443(6)
C016 C018 1.390(6)
C018 C056 1.494(5)
C019 C021 1.399(6)
C019 C042 1.423(5)
C019 C023 1.504(6)
C020 C080 1.406(5)
C021 C030 1.389(6)
C021 C089 1.497(5)
C022 C052 1.392(5)
C022 C108 1.401(5)
C022 C117 1.508(5)
C023 C040 1.357(6)
C024 C046 1.385(5)
C024 C029 1.427(6)
C025 C072 1.385(5)
C025 C084 1.397(5)
C025 C133 1.509(5)
C026 C030 1.385(7)
C026 C075 1.389(5)
C026 C122 1.520(5)
C027 C047 1.389(5)
C027 C045 1.460(5)
C028 C039 1.387(7)
C028 C037 1.444(7)
C029 C063 1.483(4)
C031 C090 1.345(5)
C032 C054 1.389(5)
C032 C034 1.424(6)
C032 C060 1.490(5)
C033 C034 1.398(6)
C033 C046 1.413(5)
C035 C057 1.445(5)
C036 C059 1.372(5)
C036 C038 1.431(7)
C037 C051 1.381(5)
C038 C098 1.352(5)
C039 C085 1.415(5)
C040 C074 1.456(5)
C041 C073 1.359(5)
C041 C044 1.460(7)
C042 C075 1.375(5)
C042 C109 1.528(5)
C043 C047 1.412(6)
C044 C064 1.388(5)
C045 C050 1.355(6)
C045 C104 1.485(5)
C048 C067 1.372(5)
C048 C068 1.454(5)
C048 C058 1.509(7)
C049 C082 1.360(5)
C049 C061 1.403(5)
C049 C064 1.492(5)
C050 C070 1.435(5)
C051 C103 1.394(5)
C052 C078 1.408(5)
C052 C053 1.502(6)
C054 C098 1.440(5)
C055 C131 1.408(5)
C055 C097 1.397(5)
C056 C081 1.348(5)
C056 C127 1.378(6)
C057 C105 1.367(5)
C057 C072 1.494(5)
C058 C091 1.373(6)
C058 C062 1.425(7)
C059 C071 1.495(6)
C060 C107 1.371(5)
C060 C134 1.402(6)
C061 C137 1.362(5)
C062 C123 1.383(5)
C062 C094 1.504(6)
C063 C065 1.383(6)
C064 C083 1.443(5)
C065 C088 1.409(5)
C065 C095 1.528(5)
C066 C123 1.353(6)
C066 C130 1.413(6)
C066 C163 1.541(5)
C067 C099 1.466(5)
C068 C085 1.355(5)
C069 C077 1.363(7)
C069 C087 1.434(5)
C070 C087 1.339(5)
C071 C092 1.348(5)
C071 C143 1.417(5)
C072 C116 1.402(6)
C074 C076 1.347(6)
C077 C110 1.449(6)
C077 C128 1.490(6)
C078 C113 1.385(5)
C078 C121 1.501(6)
C079 C106 1.381(5)
C081 C100 1.371(7)
C082 C114 1.375(5)
C083 C115 1.463(5)
C084 C093 1.360(7)
C086 C144 1.301(5)
C086 C092 1.363(7)
C088 C106 1.370(5)
C091 C130 1.409(6)
C091 C147 1.520(5)
C093 C119 1.398(6)
C093 C112 1.514(5)
C096 C153 1.420(6)
C096 C104 1.424(6)
C096 C151 1.502(7)
C097 C118 1.392(5)
C097 C138 1.493(5)
C099 C115 1.334(7)
C100 C139 1.330(6)
C101 C146 1.397(4)
C101 C128 1.463(7)
C102 C137 1.352(7)
C102 C114 1.380(8)
C104 C125 1.412(6)
C105 C129 1.467(5)
C106 C132 1.501(5)
C107 C136 1.392(5)
C107 C157 1.565(6)
C108 C111 1.386(8)
C110 C126 1.465(6)
C111 C113 1.392(8)
C111 C155 1.544(6)
C116 C119 1.380(7)
C116 C135 1.511(6)
C118 C124 1.407(7)
C124 C142 1.392(6)
C124 C158 1.517(6)
C125 C149 1.441(6)
C125 C159 1.519(7)
C126 C129 1.353(7)
C127 C161 1.387(6)
C128 C141 1.272(6)
C131 C142 1.372(5)
C131 C140 1.551(7)
C134 C150 1.391(6)
C134 C162 1.547(6)
C136 C152 1.375(6)
C139 C161 1.417(6)
C141 C154 1.4394
C143 C160 1.3433
C144 C160 1.4228
C145 C153 1.3445
C145 C149 1.3905
C145 C164 1.5912
C146 C148 1.3187
C148 C154 1.2963
C150 C152 1.3845
C152 C156 1.6026
